data_1555711
loop_
_publ_author_name
'Verma, Ajay'
'Kumar, Sangit'

_publ_section_title
;
 Selective Oxidative Decarbonylative Cleavage of Unstrained
 C(sp(3))-C(sp(2)) Bond: Synthesis of Substituted Benzoxazinones.
;
_journal_issue 17
_journal_name_full 'Organic letters'
_journal_page_first 4388
_journal_page_last 4391
_journal_paper_doi 10.1021/acs.orglett.6b02142
_journal_volume 18
_journal_year 2016
_chemical_absolute_configuration ad
_chemical_formula_moiety 'C14  H7  Br1  N2  O4'
_chemical_formula_sum 'C14 H7 Br N2 O4'
_chemical_formula_weight 347.13
_space_group_IT_number 19
_space_group_name_Hall 'P 2ac 2ab'
_space_group_name_H-M_alt 'P 21 21 21'
_symmetry_cell_setting orthorhombic
_symmetry_Int_Tables_number 19
_symmetry_space_group_name_Hall 'P 2ac 2ab'
_symmetry_space_group_name_H-M 'P 21 21 21'
_atom_sites_solution_hydrogens geom
_audit_conform_dict_location ftp://ftp.iucr.org/pub/cif_core.dic
_audit_conform_dict_name cif_core.dic
_audit_conform_dict_version 2.4.3
_audit_creation_date 2016-02-05T16:17:18-00:00
_audit_creation_method 'WinGX routine CIF_UPDATE'
_cell_angle_alpha 90
_cell_angle_beta 90
_cell_angle_gamma 90
_cell_formula_units_Z 4
_cell_length_a 3.8804(7)
_cell_length_b 7.5188(14)
_cell_length_c 43.727(9)
_cell_measurement_reflns_used 24
_cell_measurement_temperature 296(2)
_cell_measurement_theta_max 25.09
_cell_measurement_theta_min 2.749
_cell_measurement_wavelength 0.71073
_cell_volume 1275.8(4)
_computing_cell_refinement 'Bruker SAINT'
_computing_data_collection 'Bruker APEX2'
_computing_data_reduction 'Bruker SAINT'
_computing_molecular_graphics 'Ortep for Windows (Farrugia, 2012)'
_computing_publication_material 'WinGX publication routines (Farrugia, 2012)'
_computing_structure_refinement 'SHELXL-2014/7 (Sheldrick, 2014)'
_computing_structure_solution 'SHELXS-97 (Sheldrick 2008)'
_diffrn_ambient_temperature 296(2)
_diffrn_measured_fraction_theta_full 0.999
_diffrn_measured_fraction_theta_max 0.998
_diffrn_measurement_device_type 'Bruker D8 VENTURE'
_diffrn_measurement_method '\f and \w scans'
_diffrn_radiation_probe x-ray
_diffrn_radiation_type MoK\a
_diffrn_radiation_wavelength 0.71073
_diffrn_reflns_av_R_equivalents 0.0758
_diffrn_reflns_av_unetI/netI 0.1028
_diffrn_reflns_Laue_measured_fraction_full 0.999
_diffrn_reflns_Laue_measured_fraction_max 0.998
_diffrn_reflns_limit_h_max 4
_diffrn_reflns_limit_h_min -4
_diffrn_reflns_limit_k_max 8
_diffrn_reflns_limit_k_min -8
_diffrn_reflns_limit_l_max 52
_diffrn_reflns_limit_l_min -40
_diffrn_reflns_number 8903
_diffrn_reflns_point_group_measured_fraction_full 0.998
_diffrn_reflns_point_group_measured_fraction_max 0.997
_diffrn_reflns_theta_full 25.09
_diffrn_reflns_theta_max 25.09
_diffrn_reflns_theta_min 2.749
_diffrn_standards_number 0
_exptl_absorpt_coefficient_mu 3.24
_exptl_absorpt_correction_type none
_exptl_crystal_colour colorless
_exptl_crystal_density_diffrn 1.807
_exptl_crystal_density_method 'not measured'
_exptl_crystal_description rod
_exptl_crystal_F_000 688
_exptl_crystal_size_max 0.05
_exptl_crystal_size_mid 0.04
_exptl_crystal_size_min 0.01
_refine_diff_density_max 0.44
_refine_diff_density_min -0.307
_refine_diff_density_rms 0.077
_refine_ls_abs_structure_details
;
 Flack x determined using 428 quotients [(I+)-(I-)]/[(I+)+(I-)]
 (Parsons, Flack and Wagner, Acta Cryst. B69 (2013) 249-259).
;
_refine_ls_abs_structure_Flack 0.028(11)
_refine_ls_extinction_method none
_refine_ls_goodness_of_fit_ref 1.013
_refine_ls_hydrogen_treatment constr
_refine_ls_matrix_type full
_refine_ls_number_constraints 0
_refine_ls_number_parameters 190
_refine_ls_number_reflns 2265
_refine_ls_number_restraints 0
_refine_ls_restrained_S_all 1.013
_refine_ls_R_factor_all 0.098
_refine_ls_R_factor_gt 0.0494
_refine_ls_shift/su_max 0.001
_refine_ls_shift/su_mean 0
_refine_ls_structure_factor_coef Fsqd
_refine_ls_weighting_details 'w=1/[\s^2^(Fo^2^)+(0.0195P)^2^] where P=(Fo^2^+2Fc^2^)/3'
_refine_ls_weighting_scheme calc
_refine_ls_wR_factor_gt 0.0638
_refine_ls_wR_factor_ref 0.0712
_reflns_Friedel_coverage 0.608
_reflns_Friedel_fraction_full 0.997
_reflns_Friedel_fraction_max 0.995
_reflns_number_gt 1554
_reflns_number_total 2265
_reflns_threshold_expression 'I > 2\s(I)'
_cod_data_source_file ol6b02142_si_002.cif
_cod_data_source_block AV-567
_cod_database_code 1555711

loop_
_symmetry_equiv_pos_as_xyz
'x, y, z'
'-x+1/2, -y, z+1/2'
'-x, y+1/2, -z+1/2'
'x+1/2, -y+1/2, -z'

loop_
_atom_site_label
_atom_site_type_symbol
_atom_site_fract_x
_atom_site_fract_y
_atom_site_fract_z
_atom_site_U_iso_or_equiv
_atom_site_adp_type
_atom_site_occupancy
_atom_site_site_symmetry_order
_atom_site_calc_flag
_atom_site_refinement_flags_posn
_atom_site_refinement_flags_adp
Br1 Br 0.19599(18) -0.09581(9) 0.64128(2) 0.0483(3) Uani 1 1 d . .
O1 O 0.3730(11) 0.1981(5) 0.59667(8) 0.0365(11) Uani 1 1 d . .
N1 N 0.1092(13) 0.4646(6) 0.61303(10) 0.0276(14) Uani 1 1 d . .
O2 O 0.3579(13) 0.1009(6) 0.54908(9) 0.0579(14) Uani 1 1 d . .
C7 C 0.0171(15) 0.4988(8) 0.58283(14) 0.0247(15) Uani 1 1 d . .
C6 C -0.1527(16) 0.6579(7) 0.57579(13) 0.0312(16) Uani 1 1 d . .
H6 H -0.2025 0.7388 0.5913 0.037 Uiso 1 1 calc R U
O4 O 0.9096(15) 0.4852(7) 0.73915(11) 0.0756(19) Uani 1 1 d . .
C8 C 0.2734(17) 0.3207(8) 0.61816(12) 0.0272(16) Uani 1 1 d . .
C9 C 0.3847(15) 0.2735(8) 0.64923(13) 0.0285(16) Uani 1 1 d . .
N2 N 0.783(2) 0.5225(8) 0.71479(13) 0.0517(17) Uani 1 1 d . .
C2 C 0.0871(14) 0.3794(8) 0.55884(13) 0.0253(15) Uani 1 1 d . .
C14 C 0.5143(15) 0.4101(9) 0.66755(13) 0.0315(15) Uani 1 1 d . .
H14 H 0.5212 0.5258 0.66 0.038 Uiso 1 1 calc R U
C5 C -0.2468(17) 0.6959(8) 0.54602(13) 0.0379(16) Uani 1 1 d . .
H5 H -0.3578 0.8023 0.5415 0.045 Uiso 1 1 calc R U
C3 C -0.0085(15) 0.4178(9) 0.52908(13) 0.0330(16) Uani 1 1 d . .
H3 H 0.04 0.3378 0.5134 0.04 Uiso 1 1 calc R U
C4 C -0.1749(17) 0.5742(8) 0.52276(13) 0.0359(16) Uani 1 1 d . .
H4 H -0.2406 0.5996 0.5028 0.043 Uiso 1 1 calc R U
C13 C 0.6318(16) 0.3749(8) 0.69656(13) 0.0308(17) Uani 1 1 d . .
C10 C 0.3768(15) 0.1030(8) 0.66230(13) 0.0323(15) Uani 1 1 d . .
C1 C 0.2720(18) 0.2171(8) 0.56604(13) 0.0350(17) Uani 1 1 d . .
O3 O 0.777(2) 0.6704(7) 0.70400(11) 0.098(2) Uani 1 1 d . .
C12 C 0.6203(18) 0.2095(9) 0.70954(14) 0.0421(19) Uani 1 1 d . .
H12 H 0.6994 0.1895 0.7293 0.05 Uiso 1 1 calc R U
C11 C 0.4865(16) 0.0741(9) 0.69202(15) 0.0428(18) Uani 1 1 d . .
H11 H 0.4694 -0.0394 0.7003 0.051 Uiso 1 1 calc R U

loop_
_atom_site_aniso_label
_atom_site_aniso_U_11
_atom_site_aniso_U_22
_atom_site_aniso_U_33
_atom_site_aniso_U_23
_atom_site_aniso_U_13
_atom_site_aniso_U_12
Br1 0.0559(5) 0.0358(4) 0.0531(4) -0.0056(4) -0.0039(4) -0.0110(4)
O1 0.054(3) 0.032(2) 0.023(2) -0.005(2) 0.000(2) 0.014(2)
N1 0.034(4) 0.028(3) 0.021(3) -0.003(2) -0.005(3) 0.006(3)
O2 0.098(4) 0.040(3) 0.037(3) -0.015(3) -0.005(3) 0.024(3)
C7 0.020(4) 0.024(4) 0.031(4) 0.003(3) 0.000(3) -0.004(3)
C6 0.030(4) 0.030(4) 0.034(4) -0.006(3) -0.006(4) 0.005(3)
O4 0.114(5) 0.071(4) 0.042(3) -0.006(3) -0.034(3) -0.011(3)
C8 0.029(4) 0.035(4) 0.018(3) 0.001(3) 0.007(4) -0.009(4)
C9 0.028(4) 0.033(4) 0.025(4) 0.001(3) -0.004(3) 0.007(3)
N2 0.076(5) 0.042(4) 0.038(4) -0.006(3) -0.009(4) 0.001(4)
C2 0.028(4) 0.025(4) 0.023(4) -0.004(3) -0.002(3) 0.001(3)
C14 0.041(4) 0.025(3) 0.029(4) 0.008(3) 0.000(3) 0.004(4)
C5 0.036(4) 0.029(3) 0.048(4) 0.006(3) -0.011(4) 0.004(4)
C3 0.039(4) 0.037(4) 0.023(4) -0.003(4) 0.001(3) -0.001(4)
C4 0.041(4) 0.039(4) 0.027(3) 0.004(3) -0.007(4) -0.007(4)
C13 0.039(4) 0.031(4) 0.022(4) -0.008(3) -0.004(3) 0.002(4)
C10 0.035(4) 0.032(4) 0.030(4) -0.004(3) -0.003(3) 0.001(4)
C1 0.042(5) 0.034(4) 0.029(4) -0.005(3) 0.000(4) -0.006(4)
O3 0.167(7) 0.043(3) 0.084(4) -0.003(3) -0.056(6) -0.015(5)
C12 0.062(5) 0.035(4) 0.030(4) -0.002(4) -0.008(4) 0.005(4)
C11 0.061(5) 0.028(4) 0.040(5) 0.007(4) -0.003(4) 0.001(4)

loop_
_atom_type_symbol
_atom_type_description
_atom_type_scat_dispersion_real
_atom_type_scat_dispersion_imag
_atom_type_scat_source
C C 0.0033 0.0016 'International Tables Vol C Tables 4.2.6.8 and 6.1.1.4'
H H 0 0 'International Tables Vol C Tables 4.2.6.8 and 6.1.1.4'
N N 0.0061 0.0033 'International Tables Vol C Tables 4.2.6.8 and 6.1.1.4'
O O 0.0106 0.006 'International Tables Vol C Tables 4.2.6.8 and 6.1.1.4'
Br Br -0.2901 2.4595 'International Tables Vol C Tables 4.2.6.8 and 6.1.1.4'

loop_
_geom_angle_atom_site_label_1
_geom_angle_atom_site_label_2
_geom_angle_atom_site_label_3
_geom_angle
C8 O1 C1 120.4(5)
C8 N1 C7 116.8(5)
N1 C7 C6 119.2(6)
N1 C7 C2 122.7(5)
C6 C7 C2 118.2(6)
C5 C6 C7 120.5(6)
C5 C6 H6 119.7
C7 C6 H6 119.7
N1 C8 O1 126.2(5)
N1 C8 C9 121.0(6)
O1 C8 C9 112.8(5)
C14 C9 C10 116.5(5)
C14 C9 C8 117.3(5)
C10 C9 C8 126.2(5)
O4 N2 O3 124.6(7)
O4 N2 C13 117.4(6)
O3 N2 C13 118.0(6)
C3 C2 C7 121.1(6)
C3 C2 C1 120.8(5)
C7 C2 C1 118.1(5)
C13 C14 C9 120.5(6)
C13 C14 H14 119.7
C9 C14 H14 119.7
C6 C5 C4 119.9(6)
C6 C5 H5 120.1
C4 C5 H5 120.1
C4 C3 C2 119.7(6)
C4 C3 H3 120.2
C2 C3 H3 120.2
C3 C4 C5 120.7(6)
C3 C4 H4 119.7
C5 C4 H4 119.7
C12 C13 C14 123.2(6)
C12 C13 N2 118.0(6)
C14 C13 N2 118.8(6)
C11 C10 C9 121.3(6)
C11 C10 Br1 116.5(5)
C9 C10 Br1 122.2(4)
O2 C1 O1 116.1(6)
O2 C1 C2 128.3(6)
O1 C1 C2 115.6(5)
C13 C12 C11 117.0(6)
C13 C12 H12 121.5
C11 C12 H12 121.5
C12 C11 C10 121.5(6)
C12 C11 H11 119.3
C10 C11 H11 119.3

loop_
_geom_bond_atom_site_label_1
_geom_bond_atom_site_label_2
_geom_bond_distance
Br1 C10 1.890(6)
O1 C8 1.372(6)
O1 C1 1.403(6)
N1 C8 1.276(7)
N1 C7 1.392(7)
O2 C1 1.194(6)
C7 C6 1.400(7)
C7 C2 1.407(8)
C6 C5 1.381(7)
C6 H6 0.93
O4 N2 1.206(6)
C8 C9 1.469(7)
C9 C14 1.396(8)
C9 C10 1.403(7)
N2 O3 1.208(6)
N2 C13 1.487(8)
C2 C3 1.384(7)
C2 C1 1.450(8)
C14 C13 1.374(7)
C14 H14 0.93
C5 C4 1.396(7)
C5 H5 0.93
C3 C4 1.370(8)
C3 H3 0.93
C4 H4 0.93
C13 C12 1.368(8)
C10 C11 1.385(7)
C12 C11 1.376(8)
C12 H12 0.93
C11 H11 0.93
